data_7719314
loop_
_publ_author_name
'Shephard, Angus C. G.'
'Bouammali, Amal'
'Delon, Aymeric'
'Guo, Zhifang'
'Chevreux, Sylviane'
'Niebel, Claude'
'Dautel, Olivier'
'Simler, Thomas'
'Deacon, Glen B.'
'Junk, Peter C.'
'Jaroschik, Florian'

_publ_section_title
;
 <i>Ansa</i>-effects in alkaline earth metal octaphenylmetallocenophanes
 and a derived <i>ansa</i>-ferrocene.
;
_journal_issue 37
_journal_name_full 'Dalton transactions (Cambridge, England : 2003)'
_journal_page_first 13918
_journal_page_last 13928
_journal_paper_doi 10.1039/d5dt01881a
_journal_volume 54
_journal_year 2025
_chemical_formula_moiety 'C68 H60 O2 Sr, 3(C4 H8 O)'
_chemical_formula_sum 'C80 H84 O5 Sr'
_chemical_formula_weight 1213.09
_space_group_crystal_system monoclinic
_space_group_IT_number 4
_space_group_name_Hall 'P 2yb'
_space_group_name_H-M_alt 'P 1 21 1'
_atom_sites_solution_hydrogens geom
_audit_creation_date 2022-07-26
_audit_creation_method
;
Olex2 1.3
(compiled 2020.11.12 svn.r5f609507 for OlexSys, GUI svn.r6408)
;
_audit_update_record
;
2025-06-16 deposited with the CCDC.	2025-08-27 downloaded from the CCDC.
;
_cell_angle_alpha 90
_cell_angle_beta 108.83(3)
_cell_angle_gamma 90
_cell_formula_units_Z 2
_cell_length_a 12.920(3)
_cell_length_b 18.590(4)
_cell_length_c 13.900(3)
_cell_measurement_reflns_used 11830
_cell_measurement_temperature 100(2)
_cell_measurement_theta_max 25
_cell_measurement_theta_min 2
_cell_volume 3159.9(13)
_computing_cell_refinement 'XDS (Kabsch, 1993)'
_computing_data_collection 'BluIce (McPhillips, 2002)'
_computing_data_reduction 'XDS (Kabsch, 1993)'
_computing_molecular_graphics 'Olex2 1.3 (Dolomanov et al., 2009)'
_computing_publication_material 'Olex2 1.3 (Dolomanov et al., 2009)'
_computing_structure_refinement 'SHELXL 2018/3 (Sheldrick, 2015)'
_computing_structure_solution 'SHELXT 2018/2 (Sheldrick, 2018)'
_diffrn_ambient_temperature 100(2)
_diffrn_measured_fraction_theta_full 0.997
_diffrn_measured_fraction_theta_max 0.996
_diffrn_measurement_device_type 'Bruker APEX-II CCD'
_diffrn_measurement_method '\w scans'
_diffrn_radiation_monochromator graphite
_diffrn_radiation_type Synchrotron
_diffrn_radiation_wavelength 0.71073
_diffrn_reflns_av_R_equivalents 0.0369
_diffrn_reflns_av_unetI/netI 0.0266
_diffrn_reflns_Laue_measured_fraction_full 0.997
_diffrn_reflns_Laue_measured_fraction_max 0.996
_diffrn_reflns_limit_h_max 15
_diffrn_reflns_limit_h_min -15
_diffrn_reflns_limit_k_max 22
_diffrn_reflns_limit_k_min -22
_diffrn_reflns_limit_l_max 16
_diffrn_reflns_limit_l_min -16
_diffrn_reflns_number 56524
_diffrn_reflns_point_group_measured_fraction_full 0.990
_diffrn_reflns_point_group_measured_fraction_max 0.986
_diffrn_reflns_theta_full 25.242
_diffrn_reflns_theta_max 25.681
_diffrn_reflns_theta_min 1.548
_diffrn_source 'MX1 Beamline Australian Synchrotron'
_diffrn_standards_number 0
_exptl_absorpt_coefficient_mu 0.907
_exptl_absorpt_correction_type none
_exptl_crystal_colour colourless
_exptl_crystal_colour_primary colourless
_exptl_crystal_density_diffrn 1.275
_exptl_crystal_description block
_exptl_crystal_F_000 1284
_exptl_crystal_size_max 0.18
_exptl_crystal_size_mid 0.14
_exptl_crystal_size_min 0.1
_refine_diff_density_max 0.609
_refine_diff_density_min -0.652
_refine_diff_density_rms 0.056
_refine_ls_abs_structure_details
;
 Flack x determined using 5118 quotients [(I+)-(I-)]/[(I+)+(I-)]
 (Parsons, Flack and Wagner, Acta Cryst. B69 (2013) 249-259).
;
_refine_ls_abs_structure_Flack 0.0034(18)
_refine_ls_extinction_method none
_refine_ls_goodness_of_fit_ref 1.026
_refine_ls_hydrogen_treatment constr
_refine_ls_matrix_type full
_refine_ls_number_parameters 775
_refine_ls_number_reflns 11830
_refine_ls_number_restraints 76
_refine_ls_restrained_S_all 1.041
_refine_ls_R_factor_all 0.0418
_refine_ls_R_factor_gt 0.0396
_refine_ls_shift/su_max 0.000
_refine_ls_shift/su_mean 0.000
_refine_ls_structure_factor_coef Fsqd
_refine_ls_weighting_details 'w=1/[\s^2^(Fo^2^)+(0.0782P)^2^+0.6416P] where P=(Fo^2^+2Fc^2^)/3'
_refine_ls_weighting_scheme calc
_refine_ls_wR_factor_gt 0.1041
_refine_ls_wR_factor_ref 0.1064
_reflns_Friedel_coverage 0.916
_reflns_Friedel_fraction_full 0.983
_reflns_Friedel_fraction_max 0.975
_reflns_number_gt 11303
_reflns_number_total 11830
_reflns_threshold_expression 'I > 2\s(I)'
_cod_data_source_file d5dt01881a2.cif
_cod_data_source_block merge
_cod_depositor_comments 'Adding full bibliography for 7719312--7719315.cif.'
_cod_original_cell_volume 3159.8(12)
_cod_database_code 7719314
_shelx_shelxl_version_number 2018/3
_shelx_space_group_comment
;
The symmetry employed for this shelxl refinement is uniquely defined
by the following loop, which should always be used as a source of
symmetry information in preference to the above space-group names.
They are only intended as comments.
;
_shelx_estimated_absorpt_t_max 0.915
_shelx_estimated_absorpt_t_min 0.854
_olex2_refinement_description
;
1. Others
 Fixed Uiso: H17(0.041) H45(0.047) H30A(0.038) H30B(0.038) H10(0.047)
 H38(0.042) H11(0.042) H28(0.047) H42(0.044) H44(0.041) H31A(0.038) H31B(0.038)
 H46(0.048) H14(0.048) H62A(0.05) H62B(0.05) H8(0.045) H16(0.044) H9(0.044)
 H13(0.042) H29(0.042) H40(0.056) H7(0.04) H39(0.052) H65A(0.05) H65B(0.05)
 H47(0.046) H41(0.052) H21(0.049) H63A(0.052) H63B(0.052) H26(0.052) H50(0.043)
 H60(0.043) H19(0.044) H51(0.049) H54(0.049) H27(0.052) H68A(0.051) H68B(0.051)
 H25(0.045) H58(0.052) H48(0.042) H59(0.05) H22(0.048) H15(0.046) H23(0.044)
 H57(0.054) H20(0.047) H66A(0.049) H66B(0.049) H61A(0.046) H61B(0.046)
 H53(0.057) H67A(0.056) H67B(0.056) H64A(0.049) H64B(0.049) H56(0.047)
 H52(0.055) H69A(0.079) H69B(0.079) H70A(0.095) H70B(0.095) H72A(0.088)
 H72B(0.088) H73A(0.121) H73B(0.121) H71A(0.13) H71B(0.13) H75A(0.092)
 H75B(0.092) H74A(0.12) H74B(0.12) H76A(0.089) H76B(0.089) H77A(0.097)
 H77B(0.097) H78A(0.098) H78B(0.098) H79A(0.18) H79B(0.18) H80A(0.17) H80B(0.17)
 Fixed X: H17(0.274319) H45(-0.23359) H30A(0.376534) H30B(0.467652)
 H10(0.255789) H38(0.202146) H11(0.251327) H28(0.371547) H42(0.085614) H44(-
 0.072809) H31A(0.330957) H31B(0.31994) H46(-0.355363) H14(0.502426) H62A(-
 0.044653) H62B(0.062477) H8(0.508272) H16(0.285354) H9(0.383406) H13(0.491554)
 H29(0.304577) H40(0.187039) H7(0.504503) H39(0.232237) H65A(-0.091643) H65B(-
 0.060409) H47(-0.312079) H41(0.112654) H21(0.536394) H63A(0.156351)
 H63B(0.046235) H26(0.645488) H50(-0.145634) H60(0.239303) H19(0.543422) H51(-
 0.292348) H54(-0.010748) H27(0.540842) H68A(0.171587) H68B(0.066214)
 H25(0.579352) H58(0.260987) H48(-0.146758) H59(0.294466) H22(0.38743)
 H15(0.397697) H23(0.320606) H57(0.179395) H20(0.612385) H66A(-0.130783) H66B(-
 0.042181) H61A(-0.085853) H61B(-0.041245) H53(-0.153241) H67A(0.079291) H67B(-
 0.005488) H64A(0.185625) H64B(0.064297) H56(0.129919) H52(-0.293422) H69A(-
 0.28452) H69B(-0.325947) H70A(-0.498737) H70B(-0.453402) H72A(-0.404952) H72B(-
 0.462203) H73A(0.294212) H73B(0.331588) H71A(-0.568294) H71B(-0.490959)
 H75A(0.017358) H75B(0.059949) H74A(0.195358) H74B(0.183011) H76A(0.066978)
 H76B(0.076495) H77A(-0.010242) H77B(-0.031771) H78A(-0.116577) H78B(-0.189233)
 H79A(-0.190139) H79B(-0.296835) H80A(-0.264606) H80B(-0.215112)
 Fixed Y: H17(0.21811) H45(0.515496) H30A(0.562575) H30B(0.558739)
 H10(0.425405) H38(0.634624) H11(0.384155) H28(0.440992) H42(0.431699)
 H44(0.552816) H31A(0.557994) H31B(0.628222) H46(0.438885) H14(0.213986)
 H62A(0.25158) H62B(0.301507) H8(0.556562) H16(0.115139) H9(0.512405)
 H13(0.317476) H29(0.404644) H40(0.540903) H7(0.515995) H39(0.638823)
 H65A(0.336353) H65B(0.308128) H47(0.400739) H41(0.437729) H21(0.125287)
 H63A(0.207567) H63B(0.169818) H26(0.517394) H50(0.612377) H60(0.683575)
 H19(0.246397) H51(0.620743) H54(0.457026) H27(0.497347) H68A(0.281394)
 H68B(0.322119) H25(0.480422) H58(0.716732) H48(0.431444) H59(0.754306)
 H22(0.192625) H15(0.112403) H23(0.288736) H57(0.605249) H20(0.151908)
 H66A(0.217958) H66B(0.192134) H61A(0.298685) H61B(0.369167) H53(0.469064)
 H67A(0.17802) H67B(0.211292) H64A(0.244441) H64B(0.22135) H56(0.532444)
 H52(0.552821) H69A(0.35639) H69B(0.317828) H70A(0.34173) H70B(0.396443)
 H72A(0.226274) H72B(0.195473) H73A(0.188796) H73B(0.142066) H71A(0.284006)
 H71B(0.323837) H75A(0.169316) H75B(0.21232) H74A(0.246076) H74B(0.174508)
 H76A(0.065396) H76B(0.106358) H77A(0.343846) H77B(0.420337) H78A(0.393685)
 H78B(0.434921) H79A(0.281033) H79B(0.331825) H80A(0.346019) H80B(0.266391)
 Fixed Z: H17(0.560879) H45(0.771333) H30A(0.571316) H30B(0.68088)
 H10(0.201133) H38(0.816495) H11(0.358423) H28(1.035677) H42(0.808902)
 H44(0.746696) H31A(0.760017) H31B(0.691277) H46(0.654235) H14(0.360757)
 H62A(0.817483) H62B(0.860803) H8(0.343) H16(0.470762) H9(0.192934)
 H13(0.450011) H29(0.866764) H40(1.074681) H7(0.500069) H39(0.991316)
 H65A(0.367305) H65B(0.482675) H47(0.510569) H41(0.983046) H21(0.931977)
 H63A(0.82635) H63B(0.754434) H26(0.991664) H50(0.456363) H60(0.549381)
 H19(0.691916) H51(0.305411) H54(0.331359) H27(1.098335) H68A(0.362406)
 H68B(0.287812) H25(0.82223) H58(0.268701) H48(0.491354) H59(0.437264)
 H22(0.943114) H15(0.367386) H23(0.833218) H57(0.218375) H20(0.804038)
 H66A(0.332865) H66B(0.438089) H61A(0.655393) H61B(0.723899) H53(0.17797)
 H67A(0.355404) H67B(0.253281) H64A(0.68371) H64B(0.614976) H56(0.329624)
 H52(0.164627) H69A(0.275732) H69B(0.360344) H70A(0.275756) H70B(0.208987)
 H72A(0.099689) H72B(0.178041) H73A(1.065312) H73B(1.16825) H71A(0.135827)
 H71B(0.082398) H75A(1.087955) H75B(1.007308) H74A(1.149594) H74B(1.210736)
 H76A(1.042966) H76B(0.944495) H77A(1.036886) H77B(1.07921) H78A(0.897694)
 H78B(0.956032) H79A(0.917939) H79B(0.90007) H80A(1.075787) H80B(1.078581)
;
_olex2_submission_special_instructions 'No special instructions were received'

loop_
_space_group_symop_operation_xyz
'x, y, z'
'-x, y+1/2, -z'

loop_
_atom_site_label
_atom_site_type_symbol
_atom_site_fract_x
_atom_site_fract_y
_atom_site_fract_z
_atom_site_U_iso_or_equiv
_atom_site_adp_type
_atom_site_occupancy
_atom_site_site_symmetry_order
_atom_site_calc_flag
_atom_site_refinement_flags_posn
_atom_site_refinement_flags_adp
_atom_site_refinement_flags_occupancy
_atom_site_disorder_assembly
_atom_site_disorder_group
Sr1 Sr 0.17263(2) 0.40745(2) 0.58337(2) 0.02912(10) Uani 1 1 d . . . . .
O1 O 0.0726(2) 0.32252(16) 0.6713(2) 0.0377(6) Uani 1 1 d . . . . .
O2 O 0.0708(2) 0.32127(15) 0.4351(2) 0.0378(6) Uani 1 1 d . . . . .
C17 C 0.3206(3) 0.2178(2) 0.5199(3) 0.0343(8) Uani 1 1 d . . . . .
H17 H 0.274319 0.218110 0.560879 0.041 Uiso 1 1 calc R U . . .
C45 C -0.2165(4) 0.4989(2) 0.7136(3) 0.0391(9) Uani 1 1 d . . . . .
H45 H -0.233590 0.515496 0.771333 0.047 Uiso 1 1 calc R U . . .
C12 C 0.3811(3) 0.2802(2) 0.5153(3) 0.0329(8) Uani 1 1 d . . . . .
C30 C 0.3929(3) 0.5430(2) 0.6409(3) 0.0317(8) Uani 1 1 d . . . . .
H30A H 0.376534 0.562575 0.571316 0.038 Uiso 1 1 calc R U . . .
H30B H 0.467652 0.558739 0.680880 0.038 Uiso 1 1 calc R U . . .
C49 C -0.0606(3) 0.5350(2) 0.4096(3) 0.0328(9) Uani 1 1 d . . . . .
C10 C 0.3063(4) 0.4439(2) 0.2619(3) 0.0392(9) Uani 1 1 d . . . . .
H10 H 0.255789 0.425405 0.201133 0.047 Uiso 1 1 calc R U . . .
C38 C 0.1839(3) 0.5942(2) 0.8497(3) 0.0354(8) Uani 1 1 d . . . . .
H38 H 0.202146 0.634624 0.816495 0.042 Uiso 1 1 calc R U . . .
C33 C 0.1172(3) 0.5326(2) 0.6809(3) 0.0304(8) Uani 1 1 d . . . . .
C11 C 0.3039(3) 0.4193(2) 0.3561(3) 0.0349(9) Uani 1 1 d . . . . .
H11 H 0.251327 0.384155 0.358423 0.042 Uiso 1 1 calc R U . . .
C28 C 0.4138(4) 0.4490(2) 0.9920(3) 0.0389(9) Uani 1 1 d . . . . .
H28 H 0.371547 0.440992 1.035677 0.047 Uiso 1 1 calc R U . . .
O3 O -0.3269(4) 0.2533(2) 0.2448(4) 0.0803(14) Uani 1 1 d . . . . .
C42 C 0.1146(3) 0.4744(2) 0.8452(3) 0.0369(9) Uani 1 1 d . . . . .
H42 H 0.085614 0.431699 0.808902 0.044 Uiso 1 1 calc R U . . .
C37 C 0.1394(3) 0.5326(2) 0.7932(3) 0.0307(8) Uani 1 1 d . . . . .
C44 C -0.1196(3) 0.5204(2) 0.6996(3) 0.0340(8) Uani 1 1 d . . . . .
H44 H -0.072809 0.552816 0.746696 0.041 Uiso 1 1 calc R U . . .
C31 C 0.3115(3) 0.5753(2) 0.6890(3) 0.0317(8) Uani 1 1 d . . . . .
H31A H 0.330957 0.557994 0.760017 0.038 Uiso 1 1 calc R U . . .
H31B H 0.319940 0.628222 0.691277 0.038 Uiso 1 1 calc R U . . .
C46 C -0.2891(4) 0.4536(2) 0.6443(3) 0.0399(9) Uani 1 1 d . . . . .
H46 H -0.355363 0.438885 0.654235 0.048 Uiso 1 1 calc R U . . .
C14 C 0.4554(4) 0.2149(2) 0.4010(3) 0.0396(9) Uani 1 1 d . . . . .
H14 H 0.502426 0.213986 0.360757 0.048 Uiso 1 1 calc R U . . .
C62 C 0.0177(4) 0.2735(2) 0.8014(3) 0.0419(10) Uani 1 1 d . . . . .
H62A H -0.044653 0.251580 0.817483 0.050 Uiso 1 1 calc R U . . .
H62B H 0.062477 0.301507 0.860803 0.050 Uiso 1 1 calc R U . . .
C8 C 0.4558(4) 0.5216(2) 0.3460(3) 0.0371(9) Uani 1 1 d . . . . .
H8 H 0.508272 0.556562 0.343000 0.045 Uiso 1 1 calc R U . . .
C16 C 0.3270(4) 0.1563(2) 0.4661(3) 0.0369(9) Uani 1 1 d . . . . .
H16 H 0.285354 0.115139 0.470762 0.044 Uiso 1 1 calc R U . . .
C9 C 0.3820(4) 0.4953(2) 0.2569(3) 0.0367(9) Uani 1 1 d . . . . .
H9 H 0.383406 0.512405 0.192934 0.044 Uiso 1 1 calc R U . . .
C43 C -0.0892(3) 0.4951(2) 0.6174(3) 0.0328(8) Uani 1 1 d . . . . .
C3 C 0.3783(3) 0.3441(2) 0.5768(3) 0.0309(8) Uani 1 1 d . . . . .
C13 C 0.4491(3) 0.2767(2) 0.4545(3) 0.0353(8) Uani 1 1 d . . . . .
H13 H 0.491554 0.317476 0.450011 0.042 Uiso 1 1 calc R U . . .
C18 C 0.4248(3) 0.2787(2) 0.7503(3) 0.0324(8) Uani 1 1 d . . . . .
C6 C 0.3769(3) 0.4451(2) 0.4469(3) 0.0316(8) Uani 1 1 d . . . . .
C29 C 0.3742(4) 0.4271(2) 0.8916(3) 0.0351(9) Uani 1 1 d . . . . .
H29 H 0.304577 0.404644 0.866764 0.042 Uiso 1 1 calc R U . . .
C40 C 0.1752(4) 0.5388(3) 1.0036(3) 0.0467(11) Uani 1 1 d . . . . .
H40 H 0.187039 0.540903 1.074681 0.056 Uiso 1 1 calc R U . . .
C7 C 0.4536(3) 0.4972(2) 0.4397(3) 0.0334(8) Uani 1 1 d . . . . .
H7 H 0.504503 0.515995 0.500069 0.040 Uiso 1 1 calc R U . . .
C39 C 0.2017(4) 0.5968(3) 0.9540(3) 0.0435(10) Uani 1 1 d . . . . .
H39 H 0.232237 0.638823 0.991316 0.052 Uiso 1 1 calc R U . . .
C65 C -0.0429(4) 0.3038(3) 0.4186(4) 0.0419(10) Uani 1 1 d . . . . .
H65A H -0.091643 0.336353 0.367305 0.050 Uiso 1 1 calc R U . . .
H65B H -0.060409 0.308128 0.482675 0.050 Uiso 1 1 calc R U . . .
C47 C -0.2623(4) 0.4302(2) 0.5601(3) 0.0386(9) Uani 1 1 d . . . . .
H47 H -0.312079 0.400739 0.510569 0.046 Uiso 1 1 calc R U . . .
C41 C 0.1314(4) 0.4777(3) 0.9494(3) 0.0431(10) Uani 1 1 d . . . . .
H41 H 0.112654 0.437729 0.983046 0.052 Uiso 1 1 calc R U . . .
C21 C 0.5077(4) 0.1635(2) 0.8857(3) 0.0411(10) Uani 1 1 d . . . . .
H21 H 0.536394 0.125287 0.931977 0.049 Uiso 1 1 calc R U . . .
C63 C 0.0866(4) 0.2159(2) 0.7710(4) 0.0431(10) Uani 1 1 d . . . . .
H63A H 0.156351 0.207567 0.826350 0.052 Uiso 1 1 calc R U . . .
H63B H 0.046235 0.169818 0.754434 0.052 Uiso 1 1 calc R U . . .
C26 C 0.5764(4) 0.4943(3) 0.9663(3) 0.0436(10) Uani 1 1 d . . . . .
H26 H 0.645488 0.517394 0.991664 0.052 Uiso 1 1 calc R U . . .
C50 C -0.1466(4) 0.5830(2) 0.4001(3) 0.0357(8) Uani 1 1 d . . . . .
H50 H -0.145634 0.612377 0.456363 0.043 Uiso 1 1 calc R U . . .
C60 C 0.2272(3) 0.6669(2) 0.4820(3) 0.0356(8) Uani 1 1 d . . . . .
H60 H 0.239303 0.683575 0.549381 0.043 Uiso 1 1 calc R U . . .
C19 C 0.5119(4) 0.2362(2) 0.7434(3) 0.0364(9) Uani 1 1 d . . . . .
H19 H 0.543422 0.246397 0.691916 0.044 Uiso 1 1 calc R U . . .
C51 C -0.2339(4) 0.5886(2) 0.3098(3) 0.0408(9) Uani 1 1 d . . . . .
H51 H -0.292348 0.620743 0.305411 0.049 Uiso 1 1 calc R U . . .
C54 C -0.0664(4) 0.4917(2) 0.3259(3) 0.0407(9) Uani 1 1 d . . . . .
H54 H -0.010748 0.457026 0.331359 0.049 Uiso 1 1 calc R U . . .
C27 C 0.5143(4) 0.4825(3) 1.0293(3) 0.0431(10) Uani 1 1 d . . . . .
H27 H 0.540842 0.497347 1.098335 0.052 Uiso 1 1 calc R U . . .
C68 C 0.0923(4) 0.2899(2) 0.3475(3) 0.0422(10) Uani 1 1 d . . . . .
H68A H 0.171587 0.281394 0.362406 0.051 Uiso 1 1 calc R U . . .
H68B H 0.066214 0.322119 0.287812 0.051 Uiso 1 1 calc R U . . .
C25 C 0.5366(4) 0.4720(2) 0.8654(3) 0.0375(9) Uani 1 1 d . . . . .
H25 H 0.579352 0.480422 0.822230 0.045 Uiso 1 1 calc R U . . .
C24 C 0.4356(3) 0.4377(2) 0.8259(3) 0.0309(8) Uani 1 1 d . . . . .
C5 C 0.3982(3) 0.4151(2) 0.7180(2) 0.0289(7) Uani 1 1 d . . . . .
C58 C 0.2407(4) 0.6872(3) 0.3155(3) 0.0433(10) Uani 1 1 d . . . . .
H58 H 0.260987 0.716732 0.268701 0.052 Uiso 1 1 calc R U . . .
C2 C 0.3797(3) 0.4180(2) 0.5479(3) 0.0313(8) Uani 1 1 d . . . . .
C4 C 0.3903(3) 0.3423(2) 0.6822(3) 0.0307(8) Uani 1 1 d . . . . .
C1 C 0.3913(3) 0.4613(2) 0.6350(3) 0.0309(8) Uani 1 1 d . . . . .
C32 C 0.1926(3) 0.5575(2) 0.6347(3) 0.0303(8) Uani 1 1 d . . . . .
C48 C -0.1643(3) 0.4495(2) 0.5481(3) 0.0349(8) Uani 1 1 d . . . . .
H48 H -0.146758 0.431444 0.491354 0.042 Uiso 1 1 calc R U . . .
C35 C 0.0302(3) 0.5314(2) 0.5079(3) 0.0319(8) Uani 1 1 d . . . . .
C59 C 0.2594(4) 0.7096(2) 0.4150(3) 0.0413(9) Uani 1 1 d . . . . .
H59 H 0.294466 0.754306 0.437264 0.050 Uiso 1 1 calc R U . . .
C22 C 0.4201(4) 0.2040(2) 0.8928(3) 0.0399(9) Uani 1 1 d . . . . .
H22 H 0.387430 0.192625 0.943114 0.048 Uiso 1 1 calc R U . . .
C15 C 0.3940(4) 0.1543(2) 0.4052(3) 0.0382(9) Uani 1 1 d . . . . .
H15 H 0.397697 0.112403 0.367386 0.046 Uiso 1 1 calc R U . . .
C34 C 0.0151(3) 0.5159(2) 0.6035(3) 0.0317(8) Uani 1 1 d . . . . .
C23 C 0.3798(4) 0.2611(2) 0.8266(3) 0.0364(9) Uani 1 1 d . . . . .
H23 H 0.320606 0.288736 0.833218 0.044 Uiso 1 1 calc R U . . .
C57 C 0.1922(4) 0.6212(3) 0.2862(3) 0.0448(10) Uani 1 1 d . . . . .
H57 H 0.179395 0.605249 0.218375 0.054 Uiso 1 1 calc R U . . .
C36 C 0.1388(3) 0.5589(2) 0.5263(3) 0.0303(8) Uani 1 1 d . . . . .
O4 O 0.2160(4) 0.0950(4) 1.0541(5) 0.1022(19) Uani 1 1 d . . . . .
C20 C 0.5531(4) 0.1797(2) 0.8101(3) 0.0391(9) Uani 1 1 d . . . . .
H20 H 0.612385 0.151908 0.804038 0.047 Uiso 1 1 calc R U . . .
C66 C -0.0563(4) 0.2264(2) 0.3808(3) 0.0406(9) Uani 1 1 d . . . . .
H66A H -0.130783 0.217958 0.332865 0.049 Uiso 1 1 calc R U . . .
H66B H -0.042181 0.192134 0.438089 0.049 Uiso 1 1 calc R U . . .
C61 C -0.0217(3) 0.3204(2) 0.7070(3) 0.0384(9) Uani 1 1 d . . . . .
H61A H -0.085853 0.298685 0.655393 0.046 Uiso 1 1 calc R U . . .
H61B H -0.041245 0.369167 0.723899 0.046 Uiso 1 1 calc R U . . .
C53 C -0.1519(4) 0.4981(3) 0.2346(3) 0.0477(11) Uani 1 1 d . . . . .
H53 H -0.153241 0.469064 0.177970 0.057 Uiso 1 1 calc R U . . .
C67 C 0.0297(4) 0.2189(3) 0.3272(4) 0.0467(11) Uani 1 1 d . . . . .
H67A H 0.079291 0.178020 0.355404 0.056 Uiso 1 1 calc R U . . .
H67B H -0.005488 0.211292 0.253281 0.056 Uiso 1 1 calc R U . . .
C55 C 0.1768(3) 0.5995(2) 0.4530(3) 0.0327(8) Uani 1 1 d . . . . .
C64 C 0.1071(4) 0.2477(2) 0.6770(3) 0.0405(10) Uani 1 1 d . . . . .
H64A H 0.185625 0.244441 0.683710 0.049 Uiso 1 1 calc R U . . .
H64B H 0.064297 0.221350 0.614976 0.049 Uiso 1 1 calc R U . . .
C56 C 0.1618(4) 0.5780(2) 0.3523(3) 0.0389(9) Uani 1 1 d . . . . .
H56 H 0.129919 0.532444 0.329624 0.047 Uiso 1 1 calc R U . . .
C52 C -0.2355(4) 0.5475(3) 0.2270(3) 0.0458(11) Uani 1 1 d . . . . .
H52 H -0.293422 0.552821 0.164627 0.055 Uiso 1 1 calc R U . . .
C69 C -0.3380(5) 0.3218(3) 0.2865(5) 0.0657(15) Uani 1 1 d . . . . .
H69A H -0.284520 0.356390 0.275732 0.079 Uiso 1 1 calc R U . . .
H69B H -0.325947 0.317828 0.360344 0.079 Uiso 1 1 calc R U . . .
C70 C -0.4526(6) 0.3458(4) 0.2313(5) 0.0791(19) Uani 1 1 d . . . . .
H70A H -0.498737 0.341730 0.275756 0.095 Uiso 1 1 calc R U . . .
H70B H -0.453402 0.396443 0.208987 0.095 Uiso 1 1 calc R U . . .
C72 C -0.4241(6) 0.2375(4) 0.1615(5) 0.0736(17) Uani 1 1 d . . . . .
H72A H -0.404952 0.226274 0.099689 0.088 Uiso 1 1 calc R U . . .
H72B H -0.462203 0.195473 0.178041 0.088 Uiso 1 1 calc R U . . .
C73 C 0.2682(7) 0.1565(6) 1.1093(7) 0.101(3) Uani 1 1 d . . . . .
H73A H 0.294212 0.188796 1.065312 0.121 Uiso 1 1 calc R U . . .
H73B H 0.331588 0.142066 1.168250 0.121 Uiso 1 1 calc R U . . .
C71 C -0.4921(7) 0.2986(4) 0.1448(7) 0.109(3) Uani 1 1 d . . . . .
H71A H -0.568294 0.284006 0.135827 0.130 Uiso 1 1 calc R U . . .
H71B H -0.490959 0.323837 0.082398 0.130 Uiso 1 1 calc R U . . .
C75 C 0.0788(6) 0.1748(4) 1.0606(5) 0.0767(18) Uani 1 1 d . . . . .
H75A H 0.017358 0.169316 1.087955 0.092 Uiso 1 1 calc R U . . .
H75B H 0.059949 0.212320 1.007308 0.092 Uiso 1 1 calc R U . . .
C74 C 0.1834(8) 0.1934(5) 1.1443(7) 0.100(3) Uani 1 1 d . . . . .
H74A H 0.195358 0.246076 1.149594 0.120 Uiso 1 1 calc R U . . .
H74B H 0.183011 0.174508 1.210736 0.120 Uiso 1 1 calc R U . . .
C76 C 0.1037(5) 0.1054(4) 1.0197(5) 0.0741(17) Uani 1 1 d . . . . .
H76A H 0.066978 0.065396 1.042966 0.089 Uiso 1 1 calc R U . . .
H76B H 0.076495 0.106358 0.944495 0.089 Uiso 1 1 calc R U . . .
O5 O -0.1034(7) 0.3432(4) 1.1141(7) 0.137(2) Uani 1 1 d D U . . .
C77 C -0.0672(6) 0.3747(4) 1.0492(5) 0.0805(18) Uani 1 1 d D U . . .
H77A H -0.010242 0.343846 1.036886 0.097 Uiso 1 1 calc R U . . .
H77B H -0.031771 0.420337 1.079210 0.097 Uiso 1 1 calc R U . . .
C78 C -0.1486(6) 0.3902(4) 0.9534(5) 0.082(2) Uani 1 1 d D U . . .
H78A H -0.116577 0.393685 0.897694 0.098 Uiso 1 1 calc R U . . .
H78B H -0.189233 0.434921 0.956032 0.098 Uiso 1 1 calc R U . . .
C79 C -0.2202(8) 0.3233(6) 0.9431(8) 0.150(5) Uani 1 1 d D U . . .
H79A H -0.190139 0.281033 0.917939 0.180 Uiso 1 1 calc R U . . .
H79B H -0.296835 0.331825 0.900070 0.180 Uiso 1 1 calc R U . . .
C80 C -0.2077(10) 0.3171(5) 1.0601(9) 0.142(4) Uani 1 1 d D U . . .
H80A H -0.264606 0.346019 1.075787 0.170 Uiso 1 1 calc R U . . .
H80B H -0.215112 0.266391 1.078581 0.170 Uiso 1 1 calc R U . . .

loop_
_atom_site_aniso_label
_atom_site_aniso_U_11
_atom_site_aniso_U_22
_atom_site_aniso_U_33
_atom_site_aniso_U_23
_atom_site_aniso_U_13
_atom_site_aniso_U_12
Sr1 0.03119(17) 0.02618(16) 0.02647(15) -0.00125(14) 0.00444(11) -0.00062(15)
O1 0.0406(16) 0.0344(15) 0.0368(14) 0.0029(12) 0.0106(12) -0.0013(12)
O2 0.0378(16) 0.0350(15) 0.0355(14) -0.0049(12) 0.0048(12) -0.0045(12)
C17 0.037(2) 0.034(2) 0.0312(19) 0.0005(15) 0.0090(16) -0.0005(16)
C45 0.040(2) 0.043(2) 0.033(2) 0.0055(17) 0.0093(18) 0.0049(18)
C12 0.031(2) 0.0333(19) 0.0287(18) 0.0022(15) 0.0013(15) 0.0025(15)
C30 0.035(2) 0.0279(19) 0.0296(18) -0.0010(14) 0.0070(16) -0.0026(15)
C49 0.036(2) 0.031(2) 0.0278(19) -0.0004(15) 0.0050(16) -0.0043(16)
C10 0.045(2) 0.038(2) 0.0286(19) -0.0008(16) 0.0032(17) 0.0022(18)
C38 0.034(2) 0.035(2) 0.0318(19) -0.0015(16) 0.0031(16) 0.0042(16)
C33 0.037(2) 0.0262(18) 0.0237(18) -0.0017(14) 0.0042(15) 0.0040(16)
C11 0.0362(19) 0.034(2) 0.0310(17) 0.0005(16) 0.0051(15) -0.0007(16)
C28 0.045(2) 0.040(2) 0.031(2) -0.0001(16) 0.0104(17) -0.0001(18)
O3 0.075(3) 0.055(2) 0.083(3) -0.007(2) -0.014(2) 0.015(2)
C42 0.035(2) 0.037(2) 0.033(2) -0.0011(16) 0.0035(17) -0.0006(16)
C37 0.0293(19) 0.0336(19) 0.0247(17) -0.0015(14) 0.0022(14) 0.0027(15)
C44 0.036(2) 0.032(2) 0.0297(19) 0.0009(15) 0.0042(16) 0.0018(16)
C31 0.034(2) 0.0291(18) 0.0288(18) 0.0003(14) 0.0051(16) 0.0004(15)
C46 0.033(2) 0.041(2) 0.042(2) 0.0067(18) 0.0081(18) 0.0010(17)
C14 0.044(2) 0.039(2) 0.037(2) 0.0007(17) 0.0145(18) 0.0041(19)
C62 0.047(3) 0.040(2) 0.037(2) 0.0012(18) 0.0107(19) -0.0032(19)
C8 0.039(2) 0.034(2) 0.037(2) 0.0044(16) 0.0105(18) -0.0008(17)
C16 0.041(2) 0.0310(19) 0.038(2) -0.0010(16) 0.0111(17) 0.0005(16)
C9 0.046(2) 0.035(2) 0.0280(19) 0.0033(16) 0.0102(17) 0.0044(17)
C43 0.034(2) 0.0287(19) 0.0310(19) 0.0024(15) 0.0043(16) 0.0020(15)
C3 0.032(2) 0.0308(19) 0.0276(18) 0.0017(15) 0.0062(15) 0.0013(15)
C13 0.038(2) 0.036(2) 0.0305(19) 0.0012(16) 0.0082(16) 0.0012(17)
C18 0.037(2) 0.0279(18) 0.0262(18) -0.0002(15) 0.0014(15) -0.0018(16)
C6 0.032(2) 0.032(2) 0.0286(18) -0.0005(15) 0.0064(15) 0.0045(15)
C29 0.038(2) 0.032(2) 0.0327(18) -0.0003(14) 0.0077(16) 0.0008(15)
C40 0.048(3) 0.063(3) 0.027(2) -0.0021(19) 0.0080(18) 0.010(2)
C7 0.033(2) 0.034(2) 0.0297(19) -0.0003(16) 0.0060(16) -0.0008(16)
C39 0.047(3) 0.047(2) 0.032(2) -0.0097(18) 0.0059(18) 0.005(2)
C65 0.041(3) 0.044(2) 0.037(2) -0.0039(18) 0.0090(19) 0.0000(19)
C47 0.037(2) 0.035(2) 0.036(2) -0.0001(15) 0.0014(17) -0.0027(15)
C41 0.040(2) 0.053(3) 0.031(2) 0.0085(18) 0.0038(18) 0.0039(19)
C21 0.049(3) 0.032(2) 0.034(2) 0.0052(16) 0.0027(18) -0.0016(18)
C63 0.044(2) 0.038(2) 0.046(2) 0.0071(18) 0.014(2) 0.0007(19)
C26 0.040(2) 0.047(2) 0.036(2) -0.0033(18) 0.0018(18) -0.0068(19)
C50 0.039(2) 0.0315(19) 0.0334(19) 0.0020(16) 0.0067(17) -0.0021(16)
C60 0.035(2) 0.034(2) 0.036(2) -0.0001(16) 0.0087(17) 0.0015(16)
C19 0.039(2) 0.035(2) 0.0325(19) -0.0003(16) 0.0081(17) -0.0009(17)
C51 0.035(2) 0.040(2) 0.040(2) 0.0051(18) 0.0025(18) -0.0024(17)
C54 0.047(2) 0.035(2) 0.037(2) -0.0052(17) 0.0093(19) -0.0029(18)
C27 0.050(3) 0.044(2) 0.029(2) -0.0051(17) 0.0042(19) -0.0019(19)
C68 0.047(3) 0.043(2) 0.034(2) -0.0060(17) 0.0099(18) -0.0046(19)
C25 0.037(2) 0.040(2) 0.031(2) -0.0016(17) 0.0049(17) -0.0048(17)
C24 0.035(2) 0.0283(16) 0.0246(17) 0.0005(14) 0.0036(15) 0.0022(15)
C5 0.0289(16) 0.0291(19) 0.0248(15) -0.0018(16) 0.0030(12) 0.0004(16)
C58 0.041(2) 0.048(2) 0.041(2) 0.0146(19) 0.0144(19) 0.0062(19)
C2 0.0328(18) 0.032(2) 0.0281(16) 0.0024(16) 0.0080(14) 0.0001(15)
C4 0.0313(19) 0.0293(19) 0.0278(18) -0.0002(15) 0.0045(15) -0.0020(15)
C1 0.033(2) 0.0290(19) 0.0280(19) -0.0019(15) 0.0063(16) -0.0015(15)
C32 0.033(2) 0.0259(17) 0.0277(18) -0.0011(14) 0.0040(15) 0.0003(15)
C48 0.037(2) 0.031(2) 0.0327(19) -0.0015(15) 0.0054(16) 0.0010(16)
C35 0.035(2) 0.0287(18) 0.0285(18) -0.0030(14) 0.0059(16) 0.0019(15)
C59 0.039(2) 0.037(2) 0.044(2) 0.0072(18) 0.0082(19) 0.0016(18)
C22 0.051(3) 0.036(2) 0.0298(19) 0.0013(16) 0.0083(18) -0.0046(18)
C15 0.040(2) 0.034(2) 0.036(2) -0.0042(16) 0.0061(17) 0.0061(17)
C34 0.035(2) 0.0293(19) 0.0269(18) 0.0012(14) 0.0053(16) 0.0034(15)
C23 0.043(2) 0.032(2) 0.0323(19) -0.0015(15) 0.0103(17) -0.0017(17)
C57 0.049(3) 0.050(3) 0.034(2) 0.0045(19) 0.0135(19) 0.010(2)
C36 0.033(2) 0.0281(18) 0.0257(18) -0.0029(14) 0.0042(15) 0.0024(15)
O4 0.057(3) 0.136(5) 0.107(4) -0.040(4) 0.017(3) 0.011(3)
C20 0.038(2) 0.033(2) 0.041(2) 0.0004(17) 0.0037(18) 0.0049(17)
C66 0.043(2) 0.037(2) 0.038(2) -0.0033(17) 0.0070(18) -0.0074(18)
C61 0.038(2) 0.036(2) 0.039(2) -0.0013(17) 0.0095(17) -0.0033(17)
C53 0.060(3) 0.046(3) 0.030(2) -0.0081(18) 0.004(2) -0.009(2)
C67 0.050(3) 0.043(2) 0.046(2) -0.0137(19) 0.013(2) -0.008(2)
C55 0.031(2) 0.031(2) 0.0312(19) 0.0006(15) 0.0042(16) 0.0038(15)
C64 0.046(3) 0.032(2) 0.042(2) 0.0008(18) 0.0133(19) 0.0013(18)
C56 0.044(2) 0.038(2) 0.033(2) -0.0021(16) 0.0101(18) 0.0037(18)
C52 0.044(3) 0.049(3) 0.032(2) 0.0029(18) -0.0048(18) -0.006(2)
C69 0.061(3) 0.052(3) 0.075(4) -0.011(3) 0.008(3) 0.006(3)
C70 0.092(5) 0.076(4) 0.064(4) 0.011(3) 0.018(3) 0.036(4)
C72 0.067(4) 0.075(4) 0.060(3) -0.004(3) -0.004(3) -0.002(3)
C73 0.080(5) 0.147(8) 0.081(5) -0.025(5) 0.034(4) -0.029(5)
C71 0.088(6) 0.072(5) 0.122(7) -0.004(5) -0.028(5) 0.002(4)
C75 0.078(4) 0.089(5) 0.063(4) 0.009(3) 0.021(3) 0.018(4)
C74 0.111(7) 0.101(6) 0.095(6) -0.016(5) 0.043(5) -0.009(5)
C76 0.059(4) 0.092(5) 0.066(4) 0.008(3) 0.012(3) 0.005(3)
O5 0.141(6) 0.117(5) 0.163(6) 0.038(5) 0.063(5) 0.022(4)
C77 0.105(5) 0.061(3) 0.069(4) 0.004(3) 0.020(3) 0.018(4)
C78 0.084(4) 0.096(6) 0.065(3) 0.006(3) 0.024(3) 0.007(4)
C79 0.089(6) 0.172(10) 0.196(9) -0.116(9) 0.058(7) -0.039(6)
C80 0.208(10) 0.056(4) 0.231(11) -0.030(6) 0.168(9) -0.038(6)

loop_
_atom_type_symbol
_atom_type_description
_atom_type_scat_dispersion_real
_atom_type_scat_dispersion_imag
_atom_type_scat_source
C C 0.0033 0.0016 'International Tables Vol C Tables 4.2.6.8 and 6.1.1.4'
H H 0.0000 0.0000 'International Tables Vol C Tables 4.2.6.8 and 6.1.1.4'
O O 0.0106 0.0060 'International Tables Vol C Tables 4.2.6.8 and 6.1.1.4'
Sr Sr -1.5307 3.2498 'International Tables Vol C Tables 4.2.6.8 and 6.1.1.4'

loop_
_geom_angle_atom_site_label_1
_geom_angle_atom_site_label_2
_geom_angle_atom_site_label_3
_geom_angle
_geom_angle_site_symmetry_1
_geom_angle_site_symmetry_3
_geom_angle_publ_flag
O1 Sr1 O2 78.26(9) . . ?
O1 Sr1 C33 91.85(11) . . ?
O1 Sr1 C3 111.45(10) . . ?
O1 Sr1 C5 105.97(10) . . ?
O1 Sr1 C2 139.21(11) . . ?
O1 Sr1 C4 94.34(10) . . ?
O1 Sr1 C1 134.36(11) . . ?
O1 Sr1 C32 119.63(11) . . ?
O1 Sr1 C35 107.34(11) . . ?
O1 Sr1 C34 84.65(11) . . ?
O1 Sr1 C36 131.59(11) . . ?
O2 Sr1 C33 136.52(11) . . ?
O2 Sr1 C3 87.71(10) . . ?
O2 Sr1 C5 133.04(10) . . ?
O2 Sr1 C2 99.58(10) . . ?
O2 Sr1 C4 106.07(10) . . ?
O2 Sr1 C1 128.23(11) . . ?
O2 Sr1 C32 140.88(10) . . ?
O2 Sr1 C35 95.84(10) . . ?
O2 Sr1 C34 107.94(10) . . ?
O2 Sr1 C36 112.62(10) . . ?
C33 Sr1 C3 134.42(11) . . ?
C33 Sr1 C5 90.44(11) . . ?
C33 Sr1 C4 116.92(11) . . ?
C33 Sr1 C35 46.61(10) . . ?
C33 Sr1 C34 28.58(11) . . ?
C33 Sr1 C36 46.74(11) . . ?
C3 Sr1 C4 27.92(10) . . ?
C3 Sr1 C34 159.91(11) . . ?
C5 Sr1 C3 46.49(11) . . ?
C5 Sr1 C4 28.23(11) . . ?
C5 Sr1 C35 125.12(11) . . ?
C5 Sr1 C34 119.01(11) . . ?
C5 Sr1 C36 99.13(12) . . ?
C2 Sr1 C33 114.14(12) . . ?
C2 Sr1 C3 28.53(11) . . ?
C2 Sr1 C5 46.75(10) . . ?
C2 Sr1 C4 46.51(11) . . ?
C2 Sr1 C35 113.37(11) . . ?
C2 Sr1 C34 132.77(11) . . ?
C2 Sr1 C36 87.33(11) . . ?
C1 Sr1 C33 88.57(12) . . ?
C1 Sr1 C3 46.96(11) . . ?
C1 Sr1 C5 28.40(11) . . ?
C1 Sr1 C2 28.65(11) . . ?
C1 Sr1 C4 46.68(11) . . ?
C1 Sr1 C32 66.15(11) . . ?
C1 Sr1 C35 105.70(11) . . ?
C1 Sr1 C34 113.20(11) . . ?
C1 Sr1 C36 77.29(11) . . ?
C32 Sr1 C33 28.22(12) . . ?
C32 Sr1 C3 112.84(11) . . ?
C32 Sr1 C5 78.60(11) . . ?
C32 Sr1 C2 87.85(12) . . ?
C32 Sr1 C4 106.66(11) . . ?
C32 Sr1 C35 47.09(11) . . ?
C32 Sr1 C34 47.12(11) . . ?
C32 Sr1 C36 28.83(11) . . ?
C35 Sr1 C3 140.93(11) . . ?
C35 Sr1 C4 151.93(11) . . ?
C35 Sr1 C34 28.28(11) . . ?
C34 Sr1 C4 144.98(11) . . ?
C36 Sr1 C3 115.86(11) . . ?
C36 Sr1 C4 123.85(11) . . ?
C36 Sr1 C35 28.47(11) . . ?
C36 Sr1 C34 46.95(11) . . ?
C61 O1 Sr1 141.2(2) . . ?
C64 O1 Sr1 114.7(2) . . ?
C64 O1 C61 103.4(3) . . ?
C65 O2 Sr1 119.3(2) . . ?
C65 O2 C68 103.6(3) . . ?
C68 O2 Sr1 136.4(2) . . ?
C12 C17 H17 119.2 . . ?
C16 C17 H17 119.2 . . ?
C16 C17 C12 121.6(4) . . ?
C44 C45 H45 119.5 . . ?
C44 C45 C46 121.0(4) . . ?
C46 C45 H45 119.5 . . ?
C17 C12 C3 121.3(4) . . ?
C13 C12 C17 116.9(4) . . ?
C13 C12 C3 121.7(4) . . ?
H30A C30 H30B 107.6 . . ?
C31 C30 H30A 108.7 . . ?
C31 C30 H30B 108.7 . . ?
C1 C30 H30A 108.7 . . ?
C1 C30 H30B 108.7 . . ?
C1 C30 C31 114.4(3) . . ?
C50 C49 C35 118.8(4) . . ?
C54 C49 C50 117.6(4) . . ?
C54 C49 C35 123.7(4) . . ?
C11 C10 H10 119.9 . . ?
C9 C10 H10 119.9 . . ?
C9 C10 C11 120.2(4) . . ?
C37 C38 H38 119.7 . . ?
C39 C38 H38 119.7 . . ?
C39 C38 C37 120.7(4) . . ?
C37 C33 Sr1 119.7(3) . . ?
C32 C33 Sr1 74.9(2) . . ?
C32 C33 C37 123.3(4) . . ?
C32 C33 C34 109.4(3) . . ?
C34 C33 Sr1 77.5(2) . . ?
C34 C33 C37 126.9(4) . . ?
C10 C11 H11 119.3 . . ?
C6 C11 C10 121.5(4) . . ?
C6 C11 H11 119.3 . . ?
C29 C28 H28 119.7 . . ?
C27 C28 H28 119.7 . . ?
C27 C28 C29 120.5(4) . . ?
C69 O3 C72 109.5(5) . . ?
C37 C42 H42 119.4 . . ?
C37 C42 C41 121.3(4) . . ?
C41 C42 H42 119.4 . . ?
C38 C37 C33 119.4(4) . . ?
C42 C37 C38 117.7(4) . . ?
C42 C37 C33 122.9(4) . . ?
C45 C44 H44 119.3 . . ?
C45 C44 C43 121.4(4) . . ?
C43 C44 H44 119.3 . . ?
C30 C31 H31A 108.5 . . ?
C30 C31 H31B 108.5 . . ?
H31A C31 H31B 107.5 . . ?
C32 C31 C30 115.1(3) . . ?
C32 C31 H31A 108.5 . . ?
C32 C31 H31B 108.5 . . ?
C45 C46 H46 120.8 . . ?
C45 C46 C47 118.4(4) . . ?
C47 C46 H46 120.8 . . ?
C13 C14 H14 119.5 . . ?
C13 C14 C15 121.1(4) . . ?
C15 C14 H14 119.5 . . ?
H62A C62 H62B 109.1 . . ?
C63 C62 H62A 111.2 . . ?
C63 C62 H62B 111.2 . . ?
C61 C62 H62A 111.2 . . ?
C61 C62 H62B 111.2 . . ?
C61 C62 C63 103.0(3) . . ?
C9 C8 H8 119.8 . . ?
C9 C8 C7 120.5(4) . . ?
C7 C8 H8 119.8 . . ?
C17 C16 H16 119.7 . . ?
C17 C16 C15 120.5(4) . . ?
C15 C16 H16 119.7 . . ?
C10 C9 H9 120.3 . . ?
C8 C9 C10 119.4(4) . . ?
C8 C9 H9 120.3 . . ?
C44 C43 C48 116.5(4) . . ?
C44 C43 C34 121.8(4) . . ?
C48 C43 C34 121.7(4) . . ?
C12 C3 Sr1 122.3(3) . . ?
C2 C3 Sr1 73.6(2) . . ?
C2 C3 C12 127.3(3) . . ?
C4 C3 Sr1 77.1(2) . . ?
C4 C3 C12 124.4(3) . . ?
C4 C3 C2 107.8(3) . . ?
C12 C13 H13 119.4 . . ?
C14 C13 C12 121.2(4) . . ?
C14 C13 H13 119.4 . . ?
C19 C18 C4 119.1(4) . . ?
C19 C18 C23 117.3(4) . . ?
C23 C18 C4 123.5(4) . . ?
C11 C6 C7 117.2(4) . . ?
C11 C6 C2 122.9(4) . . ?
C7 C6 C2 119.8(4) . . ?
C28 C29 H29 119.6 . . ?
C28 C29 C24 120.8(4) . . ?
C24 C29 H29 119.6 . . ?
C39 C40 H40 120.2 . . ?
C41 C40 H40 120.2 . . ?
C41 C40 C39 119.6(4) . . ?
C8 C7 C6 121.2(4) . . ?
C8 C7 H7 119.4 . . ?
C6 C7 H7 119.4 . . ?
C38 C39 H39 119.7 . . ?
C40 C39 C38 120.5(4) . . ?
C40 C39 H39 119.7 . . ?
O2 C65 H65A 110.7 . . ?
O2 C65 H65B 110.7 . . ?
O2 C65 C66 105.2(4) . . ?
H65A C65 H65B 108.8 . . ?
C66 C65 H65A 110.7 . . ?
C66 C65 H65B 110.7 . . ?
C46 C47 H47 119.7 . . ?
C48 C47 C46 120.6(4) . . ?
C48 C47 H47 119.7 . . ?
C42 C41 H41 119.9 . . ?
C40 C41 C42 120.2(4) . . ?
C40 C41 H41 119.9 . . ?
C22 C21 H21 120.4 . . ?
C22 C21 C20 119.2(4) . . ?
C20 C21 H21 120.4 . . ?
C62 C63 H63A 111.0 . . ?
C62 C63 H63B 111.0 . . ?
H63A C63 H63B 109.0 . . ?
C64 C63 C62 103.9(4) . . ?
C64 C63 H63A 111.0 . . ?
C64 C63 H63B 111.0 . . ?
C27 C26 H26 120.3 . . ?
C27 C26 C25 119.3(4) . . ?
C25 C26 H26 120.3 . . ?
C49 C50 H50 119.4 . . ?
C51 C50 C49 121.2(4) . . ?
C51 C50 H50 119.4 . . ?
C59 C60 H60 119.1 . . ?
C59 C60 C55 121.8(4) . . ?
C55 C60 H60 119.1 . . ?
C18 C19 H19 119.2 . . ?
C20 C19 C18 121.6(4) . . ?
C20 C19 H19 119.2 . . ?
C50 C51 H51 119.9 . . ?
C52 C51 C50 120.1(4) . . ?
C52 C51 H51 119.9 . . ?
C49 C54 H54 119.2 . . ?
C53 C54 C49 121.6(4) . . ?
C53 C54 H54 119.2 . . ?
C28 C27 C26 120.1(4) . . ?
C28 C27 H27 119.9 . . ?
C26 C27 H27 119.9 . . ?
O2 C68 H68A 110.6 . . ?
O2 C68 H68B 110.6 . . ?
O2 C68 C67 105.6(3) . . ?
H68A C68 H68B 108.8 . . ?
C67 C68 H68A 110.6 . . ?
C67 C68 H68B 110.6 . . ?
C26 C25 H25 119.1 . . ?
C26 C25 C24 121.7(4) . . ?
C24 C25 H25 119.1 . . ?
C29 C24 C5 123.4(4) . . ?
C25 C24 C29 117.5(4) . . ?
C25 C24 C5 119.1(4) . . ?
C24 C5 Sr1 126.6(2) . . ?
C4 C5 Sr1 77.7(2) . . ?
C4 C5 C24 125.7(3) . . ?
C1 C5 Sr1 73.7(2) . . ?
C1 C5 C24 124.5(4) . . ?
C1 C5 C4 108.1(3) . . ?
C59 C58 H58 120.8 . . ?
C57 C58 H58 120.8 . . ?
C57 C58 C59 118.5(4) . . ?
C3 C2 Sr1 77.9(2) . . ?
C3 C2 C6 126.4(4) . . ?
C6 C2 Sr1 116.5(2) . . ?
C1 C2 Sr1 75.0(2) . . ?
C1 C2 C3 108.1(3) . . ?
C1 C2 C6 125.4(4) . . ?
C3 C4 Sr1 75.0(2) . . ?
C3 C4 C18 125.7(3) . . ?
C3 C4 C5 107.8(3) . . ?
C18 C4 Sr1 131.6(3) . . ?
C5 C4 Sr1 74.1(2) . . ?
C5 C4 C18 123.8(3) . . ?
C30 C1 Sr1 111.0(2) . . ?
C5 C1 Sr1 77.9(2) . . ?
C5 C1 C30 124.4(4) . . ?
C5 C1 C2 108.2(3) . . ?
C2 C1 Sr1 76.4(2) . . ?
C2 C1 C30 127.4(4) . . ?
C33 C32 Sr1 76.9(2) . . ?
C33 C32 C31 125.8(3) . . ?
C33 C32 C36 108.2(3) . . ?
C31 C32 Sr1 109.4(2) . . ?
C36 C32 Sr1 77.5(2) . . ?
C36 C32 C31 125.9(4) . . ?
C43 C48 H48 119.0 . . ?
C47 C48 C43 122.1(4) . . ?
C47 C48 H48 119.0 . . ?
C49 C35 Sr1 125.7(3) . . ?
C34 C35 Sr1 76.5(2) . . ?
C34 C35 C49 123.9(4) . . ?
C34 C35 C36 108.9(3) . . ?
C36 C35 Sr1 75.6(2) . . ?
C36 C35 C49 125.6(4) . . ?
C60 C59 C58 120.3(4) . . ?
C60 C59 H59 119.8 . . ?
C58 C59 H59 119.8 . . ?
C21 C22 H22 119.8 . . ?
C21 C22 C23 120.4(4) . . ?
C23 C22 H22 119.8 . . ?
C14 C15 C16 118.6(4) . . ?
C14 C15 H15 120.7 . . ?
C16 C15 H15 120.7 . . ?
C33 C34 Sr1 74.0(2) . . ?
C33 C34 C43 127.9(3) . . ?
C43 C34 Sr1 121.5(2) . . ?
C35 C34 Sr1 75.2(2) . . ?
C35 C34 C33 106.5(3) . . ?
C35 C34 C43 125.3(3) . . ?
C18 C23 H23 119.3 . . ?
C22 C23 C18 121.3(4) . . ?
C22 C23 H23 119.3 . . ?
C58 C57 H57 119.2 . . ?
C56 C57 C58 121.7(4) . . ?
C56 C57 H57 119.2 . . ?
C32 C36 Sr1 73.7(2) . . ?
C32 C36 C55 125.2(4) . . ?
C35 C36 Sr1 76.0(2) . . ?
C35 C36 C32 107.0(3) . . ?
C35 C36 C55 125.7(3) . . ?
C55 C36 Sr1 128.9(3) . . ?
C76 O4 C73 109.6(6) . . ?
C21 C20 H20 119.9 . . ?
C19 C20 C21 120.2(4) . . ?
C19 C20 H20 119.9 . . ?
C65 C66 H66A 111.0 . . ?
C65 C66 H66B 111.0 . . ?
C65 C66 C67 103.6(4) . . ?
H66A C66 H66B 109.0 . . ?
C67 C66 H66A 111.0 . . ?
C67 C66 H66B 111.0 . . ?
O1 C61 C62 103.1(3) . . ?
O1 C61 H61A 111.1 . . ?
O1 C61 H61B 111.1 . . ?
C62 C61 H61A 111.1 . . ?
C62 C61 H61B 111.1 . . ?
H61A C61 H61B 109.1 . . ?
C54 C53 H53 120.3 . . ?
C54 C53 C52 119.5(4) . . ?
C52 C53 H53 120.3 . . ?
C68 C67 C66 104.9(4) . . ?
C68 C67 H67A 110.8 . . ?
C68 C67 H67B 110.8 . . ?
C66 C67 H67A 110.8 . . ?
C66 C67 H67B 110.8 . . ?
H67A C67 H67B 108.9 . . ?
C60 C55 C36 118.9(4) . . ?
C56 C55 C60 116.0(4) . . ?
C56 C55 C36 124.9(4) . . ?
O1 C64 C63 106.3(3) . . ?
O1 C64 H64A 110.5 . . ?
O1 C64 H64B 110.5 . . ?
C63 C64 H64A 110.5 . . ?
C63 C64 H64B 110.5 . . ?
H64A C64 H64B 108.7 . . ?
C57 C56 C55 121.6(4) . . ?
C57 C56 H56 119.2 . . ?
C55 C56 H56 119.2 . . ?
C51 C52 C53 120.0(4) . . ?
C51 C52 H52 120.0 . . ?
C53 C52 H52 120.0 . . ?
O3 C69 H69A 110.6 . . ?
O3 C69 H69B 110.6 . . ?
O3 C69 C70 105.7(5) . . ?
H69A C69 H69B 108.7 . . ?
C70 C69 H69A 110.6 . . ?
C70 C69 H69B 110.6 . . ?
C69 C70 H70A 110.6 . . ?
C69 C70 H70B 110.6 . . ?
H70A C70 H70B 108.7 . . ?
C71 C70 C69 105.7(6) . . ?
C71 C70 H70A 110.6 . . ?
C71 C70 H70B 110.6 . . ?
O3 C72 H72A 110.2 . . ?
O3 C72 H72B 110.2 . . ?
H72A C72 H72B 108.5 . . ?
C71 C72 O3 107.7(6) . . ?
C71 C72 H72A 110.2 . . ?
C71 C72 H72B 110.2 . . ?
O4 C73 H73A 110.6 . . ?
O4 C73 H73B 110.6 . . ?
O4 C73 C74 105.9(7) . . ?
H73A C73 H73B 108.7 . . ?
C74 C73 H73A 110.6 . . ?
C74 C73 H73B 110.6 . . ?
C70 C71 H71A 110.0 . . ?
C70 C71 H71B 110.0 . . ?
C72 C71 C70 108.6(6) . . ?
C72 C71 H71A 110.0 . . ?
C72 C71 H71B 110.0 . . ?
H71A C71 H71B 108.3 . . ?
H75A C75 H75B 109.0 . . ?
C74 C75 H75A 110.9 . . ?
C74 C75 H75B 110.9 . . ?
C76 C75 H75A 110.9 . . ?
C76 C75 H75B 110.9 . . ?
C76 C75 C74 104.1(6) . . ?
C73 C74 C75 102.2(7) . . ?
C73 C74 H74A 111.3 . . ?
C73 C74 H74B 111.3 . . ?
C75 C74 H74A 111.3 . . ?
C75 C74 H74B 111.3 . . ?
H74A C74 H74B 109.2 . . ?
O4 C76 C75 108.7(6) . . ?
O4 C76 H76A 110.0 . . ?
O4 C76 H76B 110.0 . . ?
C75 C76 H76A 110.0 . . ?
C75 C76 H76B 110.0 . . ?
H76A C76 H76B 108.3 . . ?
C77 O5 C80 106.7(8) . . ?
O5 C77 H77A 108.6 . . ?
O5 C77 H77B 108.6 . . ?
O5 C77 C78 114.8(8) . . ?
H77A C77 H77B 107.5 . . ?
C78 C77 H77A 108.6 . . ?
C78 C77 H77B 108.6 . . ?
C77 C78 H78A 111.9 . . ?
C77 C78 H78B 111.9 . . ?
C77 C78 C79 99.4(7) . . ?
H78A C78 H78B 109.6 . . ?
C79 C78 H78A 111.9 . . ?
C79 C78 H78B 111.9 . . ?
C78 C79 H79A 112.5 . . ?
C78 C79 H79B 112.5 . . ?
C78 C79 C80 96.0(6) . . ?
H79A C79 H79B 110.1 . . ?
C80 C79 H79A 112.5 . . ?
C80 C79 H79B 112.5 . . ?
O5 C80 C79 106.7(7) . . ?
O5 C80 H80A 110.4 . . ?
O5 C80 H80B 110.4 . . ?
C79 C80 H80A 110.4 . . ?
C79 C80 H80B 110.4 . . ?
H80A C80 H80B 108.6 . . ?

loop_
_geom_bond_atom_site_label_1
_geom_bond_atom_site_label_2
_geom_bond_distance
_geom_bond_site_symmetry_2
_geom_bond_publ_flag
Sr1 O1 2.585(3) . ?
Sr1 O2 2.607(3) . ?
Sr1 C33 2.896(4) . ?
Sr1 C3 2.935(4) . ?
Sr1 C5 2.915(4) . ?
Sr1 C2 2.880(4) . ?
Sr1 C4 2.962(4) . ?
Sr1 C1 2.862(4) . ?
Sr1 C32 2.870(4) . ?
Sr1 C35 2.924(4) . ?
Sr1 C34 2.942(4) . ?
Sr1 C36 2.919(4) . ?
O1 C61 1.456(5) . ?
O1 C64 1.456(5) . ?
O2 C65 1.449(6) . ?
O2 C68 1.456(5) . ?
C17 H17 0.9500 . ?
C17 C12 1.411(6) . ?
C17 C16 1.382(6) . ?
C45 H45 0.9500 . ?
C45 C44 1.385(6) . ?
C45 C46 1.391(6) . ?
C12 C3 1.472(5) . ?
C12 C13 1.402(6) . ?
C30 H30A 0.9900 . ?
C30 H30B 0.9900 . ?
C30 C31 1.540(6) . ?
C30 C1 1.521(5) . ?
C49 C50 1.399(6) . ?
C49 C54 1.396(6) . ?
C49 C35 1.487(6) . ?
C10 H10 0.9500 . ?
C10 C11 1.397(6) . ?
C10 C9 1.386(6) . ?
C38 H38 0.9500 . ?
C38 C37 1.403(6) . ?
C38 C39 1.394(6) . ?
C33 C37 1.495(5) . ?
C33 C32 1.406(6) . ?
C33 C34 1.441(6) . ?
C11 H11 0.9500 . ?
C11 C6 1.394(5) . ?
C28 H28 0.9500 . ?
C28 C29 1.385(6) . ?
C28 C27 1.380(7) . ?
O3 C69 1.425(7) . ?
O3 C72 1.437(7) . ?
C42 H42 0.9500 . ?
C42 C37 1.394(6) . ?
C42 C41 1.395(6) . ?
C44 H44 0.9500 . ?
C44 C43 1.404(6) . ?
C31 H31A 0.9900 . ?
C31 H31B 0.9900 . ?
C31 C32 1.513(6) . ?
C46 H46 0.9500 . ?
C46 C47 1.393(6) . ?
C14 H14 0.9500 . ?
C14 C13 1.385(6) . ?
C14 C15 1.390(6) . ?
C62 H62A 0.9900 . ?
C62 H62B 0.9900 . ?
C62 C63 1.537(7) . ?
C62 C61 1.519(6) . ?
C8 H8 0.9500 . ?
C8 C9 1.385(6) . ?
C8 C7 1.387(6) . ?
C16 H16 0.9500 . ?
C16 C15 1.393(6) . ?
C9 H9 0.9500 . ?
C43 C48 1.409(6) . ?
C43 C34 1.474(6) . ?
C3 C2 1.434(5) . ?
C3 C4 1.423(5) . ?
C13 H13 0.9500 . ?
C18 C19 1.401(6) . ?
C18 C4 1.490(5) . ?
C18 C23 1.404(6) . ?
C6 C7 1.412(6) . ?
C6 C2 1.481(5) . ?
C29 H29 0.9500 . ?
C29 C24 1.403(6) . ?
C40 H40 0.9500 . ?
C40 C39 1.382(7) . ?
C40 C41 1.380(7) . ?
C7 H7 0.9500 . ?
C39 H39 0.9500 . ?
C65 H65A 0.9900 . ?
C65 H65B 0.9900 . ?
C65 C66 1.523(6) . ?
C47 H47 0.9500 . ?
C47 C48 1.377(6) . ?
C41 H41 0.9500 . ?
C21 H21 0.9500 . ?
C21 C22 1.390(7) . ?
C21 C20 1.391(6) . ?
C63 H63A 0.9900 . ?
C63 H63B 0.9900 . ?
C63 C64 1.533(6) . ?
C26 H26 0.9500 . ?
C26 C27 1.383(7) . ?
C26 C25 1.392(6) . ?
C50 H50 0.9500 . ?
C50 C51 1.395(6) . ?
C60 H60 0.9500 . ?
C60 C59 1.386(6) . ?
C60 C55 1.410(6) . ?
C19 H19 0.9500 . ?
C19 C20 1.389(6) . ?
C51 H51 0.9500 . ?
C51 C52 1.375(7) . ?
C54 H54 0.9500 . ?
C54 C53 1.392(6) . ?
C27 H27 0.9500 . ?
C68 H68A 0.9900 . ?
C68 H68B 0.9900 . ?
C68 C67 1.524(6) . ?
C25 H25 0.9500 . ?
C25 C24 1.396(6) . ?
C24 C5 1.481(5) . ?
C5 C4 1.434(6) . ?
C5 C1 1.418(5) . ?
C58 H58 0.9500 . ?
C58 C59 1.389(7) . ?
C58 C57 1.379(7) . ?
C2 C1 1.420(6) . ?
C32 C36 1.442(5) . ?
C48 H48 0.9500 . ?
C35 C34 1.433(5) . ?
C35 C36 1.437(6) . ?
C59 H59 0.9500 . ?
C22 H22 0.9500 . ?
C22 C23 1.390(6) . ?
C15 H15 0.9500 . ?
C23 H23 0.9500 . ?
C57 H57 0.9500 . ?
C57 C56 1.369(6) . ?
C36 C55 1.473(6) . ?
O4 C73 1.420(10) . ?
O4 C76 1.387(8) . ?
C20 H20 0.9500 . ?
C66 H66A 0.9900 . ?
C66 H66B 0.9900 . ?
C66 C67 1.531(7) . ?
C61 H61A 0.9900 . ?
C61 H61B 0.9900 . ?
C53 H53 0.9500 . ?
C53 C52 1.396(7) . ?
C67 H67A 0.9900 . ?
C67 H67B 0.9900 . ?
C55 C56 1.408(6) . ?
C64 H64A 0.9900 . ?
C64 H64B 0.9900 . ?
C56 H56 0.9500 . ?
C52 H52 0.9500 . ?
C69 H69A 0.9900 . ?
C69 H69B 0.9900 . ?
C69 C70 1.499(9) . ?
C70 H70A 0.9900 . ?
C70 H70B 0.9900 . ?
C70 C71 1.442(11) . ?
C72 H72A 0.9900 . ?
C72 H72B 0.9900 . ?
C72 C71 1.408(11) . ?
C73 H73A 0.9900 . ?
C73 H73B 0.9900 . ?
C73 C74 1.501(12) . ?
C71 H71A 0.9900 . ?
C71 H71B 0.9900 . ?
C75 H75A 0.9900 . ?
C75 H75B 0.9900 . ?
C75 C74 1.511(12) . ?
C75 C76 1.486(10) . ?
C74 H74A 0.9900 . ?
C74 H74B 0.9900 . ?
C76 H76A 0.9900 . ?
C76 H76B 0.9900 . ?
O5 C77 1.284(9) . ?
O5 C80 1.400(12) . ?
C77 H77A 0.9900 . ?
C77 H77B 0.9900 . ?
C77 C78 1.436(9) . ?
C78 H78A 0.9900 . ?
C78 H78B 0.9900 . ?
C78 C79 1.530(11) . ?
C79 H79A 0.9900 . ?
C79 H79B 0.9900 . ?
C79 C80 1.586(12) . ?
C80 H80A 0.9900 . ?
C80 H80B 0.9900 . ?

loop_
_geom_torsion_atom_site_label_1
_geom_torsion_atom_site_label_2
_geom_torsion_atom_site_label_3
_geom_torsion_atom_site_label_4
_geom_torsion
_geom_torsion_site_symmetry_1
_geom_torsion_site_symmetry_2
_geom_torsion_site_symmetry_3
_geom_torsion_site_symmetry_4
_geom_torsion_publ_flag
Sr1 O1 C61 C62 -145.5(3) . . . . ?
Sr1 O1 C64 C63 152.3(3) . . . . ?
Sr1 O2 C65 C66 -146.0(3) . . . . ?
Sr1 O2 C68 C67 151.8(3) . . . . ?
Sr1 C33 C37 C38 137.3(3) . . . . ?
Sr1 C33 C37 C42 -44.8(5) . . . . ?
Sr1 C33 C32 C31 -104.6(4) . . . . ?
Sr1 C33 C32 C36 71.9(3) . . . . ?
Sr1 C33 C34 C43 117.8(4) . . . . ?
Sr1 C33 C34 C35 -68.8(3) . . . . ?
Sr1 C3 C2 C6 -114.1(4) . . . . ?
Sr1 C3 C2 C1 69.6(3) . . . . ?
Sr1 C3 C4 C18 130.9(4) . . . . ?
Sr1 C3 C4 C5 -67.4(3) . . . . ?
Sr1 C5 C4 C3 68.0(3) . . . . ?
Sr1 C5 C4 C18 -129.8(4) . . . . ?
Sr1 C5 C1 C30 107.3(4) . . . . ?
Sr1 C5 C1 C2 -71.1(3) . . . . ?
Sr1 C2 C1 C30 -106.2(4) . . . . ?
Sr1 C2 C1 C5 72.1(3) . . . . ?
Sr1 C32 C36 C35 69.3(3) . . . . ?
Sr1 C32 C36 C55 -126.4(4) . . . . ?
Sr1 C35 C34 C33 67.9(3) . . . . ?
Sr1 C35 C34 C43 -118.4(4) . . . . ?
Sr1 C35 C36 C32 -67.7(2) . . . . ?
Sr1 C35 C36 C55 128.1(4) . . . . ?
Sr1 C36 C55 C60 -132.6(3) . . . . ?
Sr1 C36 C55 C56 51.0(5) . . . . ?
O2 C65 C66 C67 -28.7(4) . . . . ?
O2 C68 C67 C66 19.7(5) . . . . ?
C17 C12 C3 Sr1 -49.4(5) . . . . ?
C17 C12 C3 C2 -143.0(4) . . . . ?
C17 C12 C3 C4 47.0(6) . . . . ?
C17 C12 C13 C14 0.5(6) . . . . ?
C17 C16 C15 C14 1.0(6) . . . . ?
C45 C44 C43 C48 2.5(6) . . . . ?
C45 C44 C43 C34 -178.2(4) . . . . ?
C45 C46 C47 C48 2.4(6) . . . . ?
C12 C17 C16 C15 -0.1(6) . . . . ?
C12 C3 C2 Sr1 118.4(4) . . . . ?
C12 C3 C2 C6 4.3(6) . . . . ?
C12 C3 C2 C1 -172.0(4) . . . . ?
C12 C3 C4 Sr1 -120.5(4) . . . . ?
C12 C3 C4 C18 10.4(6) . . . . ?
C12 C3 C4 C5 172.2(4) . . . . ?
C30 C31 C32 Sr1 44.6(4) . . . . ?
C30 C31 C32 C33 132.1(4) . . . . ?
C30 C31 C32 C36 -43.7(5) . . . . ?
C49 C50 C51 C52 -1.4(7) . . . . ?
C49 C54 C53 C52 -1.8(7) . . . . ?
C49 C35 C34 Sr1 124.2(4) . . . . ?
C49 C35 C34 C33 -167.9(4) . . . . ?
C49 C35 C34 C43 5.8(6) . . . . ?
C49 C35 C36 Sr1 -123.8(4) . . . . ?
C49 C35 C36 C32 168.5(4) . . . . ?
C49 C35 C36 C55 4.3(6) . . . . ?
C10 C11 C6 C7 0.0(6) . . . . ?
C10 C11 C6 C2 -177.4(4) . . . . ?
C33 C32 C36 Sr1 -71.5(3) . . . . ?
C33 C32 C36 C35 -2.3(4) . . . . ?
C33 C32 C36 C55 162.1(4) . . . . ?
C11 C10 C9 C8 0.5(6) . . . . ?
C11 C6 C7 C8 -0.1(6) . . . . ?
C11 C6 C2 Sr1 -47.7(5) . . . . ?
C11 C6 C2 C3 46.7(6) . . . . ?
C11 C6 C2 C1 -137.6(4) . . . . ?
C28 C29 C24 C25 -1.0(6) . . . . ?
C28 C29 C24 C5 179.5(4) . . . . ?
O3 C69 C70 C71 -13.6(9) . . . . ?
O3 C72 C71 C70 -14.2(11) . . . . ?
C37 C38 C39 C40 -0.3(7) . . . . ?
C37 C33 C32 Sr1 115.9(4) . . . . ?
C37 C33 C32 C31 11.4(6) . . . . ?
C37 C33 C32 C36 -172.2(3) . . . . ?
C37 C33 C34 Sr1 -117.9(4) . . . . ?
C37 C33 C34 C43 -0.2(7) . . . . ?
C37 C33 C34 C35 173.3(4) . . . . ?
C37 C42 C41 C40 -1.2(7) . . . . ?
C44 C45 C46 C47 -0.2(6) . . . . ?
C44 C43 C48 C47 -0.2(6) . . . . ?
C44 C43 C34 Sr1 124.9(3) . . . . ?
C44 C43 C34 C33 31.1(6) . . . . ?
C44 C43 C34 C35 -141.2(4) . . . . ?
C31 C30 C1 Sr1 39.0(4) . . . . ?
C31 C30 C1 C5 -50.5(5) . . . . ?
C31 C30 C1 C2 127.6(4) . . . . ?
C31 C32 C36 Sr1 105.0(4) . . . . ?
C31 C32 C36 C35 174.2(4) . . . . ?
C31 C32 C36 C55 -21.5(6) . . . . ?
C46 C45 C44 C43 -2.4(6) . . . . ?
C46 C47 C48 C43 -2.3(6) . . . . ?
C62 C63 C64 O1 11.3(5) . . . . ?
C16 C17 C12 C3 -176.8(4) . . . . ?
C16 C17 C12 C13 -0.7(6) . . . . ?
C9 C10 C11 C6 -0.2(6) . . . . ?
C9 C8 C7 C6 0.3(6) . . . . ?
C3 C12 C13 C14 176.6(4) . . . . ?
C3 C2 C1 Sr1 -71.5(3) . . . . ?
C3 C2 C1 C30 -177.7(4) . . . . ?
C3 C2 C1 C5 0.6(4) . . . . ?
C13 C12 C3 Sr1 134.7(3) . . . . ?
C13 C12 C3 C2 41.1(6) . . . . ?
C13 C12 C3 C4 -128.9(4) . . . . ?
C13 C14 C15 C16 -1.1(6) . . . . ?
C18 C19 C20 C21 0.4(6) . . . . ?
C6 C2 C1 Sr1 112.1(4) . . . . ?
C6 C2 C1 C30 5.9(6) . . . . ?
C6 C2 C1 C5 -175.8(4) . . . . ?
C29 C28 C27 C26 -0.1(7) . . . . ?
C29 C24 C5 Sr1 30.8(5) . . . . ?
C29 C24 C5 C4 -71.1(5) . . . . ?
C29 C24 C5 C1 125.8(4) . . . . ?
C7 C8 C9 C10 -0.5(6) . . . . ?
C7 C6 C2 Sr1 134.9(3) . . . . ?
C7 C6 C2 C3 -130.7(4) . . . . ?
C7 C6 C2 C1 45.0(6) . . . . ?
C39 C38 C37 C33 177.6(4) . . . . ?
C39 C38 C37 C42 -0.4(6) . . . . ?
C39 C40 C41 C42 0.4(7) . . . . ?
C65 O2 C68 C67 -38.2(4) . . . . ?
C65 C66 C67 C68 5.3(5) . . . . ?
C41 C42 C37 C38 1.2(6) . . . . ?
C41 C42 C37 C33 -176.8(4) . . . . ?
C41 C40 C39 C38 0.4(7) . . . . ?
C21 C22 C23 C18 1.1(6) . . . . ?
C63 C62 C61 O1 -38.0(4) . . . . ?
C26 C25 C24 C29 0.8(6) . . . . ?
C26 C25 C24 C5 -179.7(4) . . . . ?
C50 C49 C54 C53 2.9(7) . . . . ?
C50 C49 C35 Sr1 154.9(3) . . . . ?
C50 C49 C35 C34 57.1(6) . . . . ?
C50 C49 C35 C36 -107.2(5) . . . . ?
C50 C51 C52 C53 2.6(7) . . . . ?
C60 C55 C56 C57 -1.5(6) . . . . ?
C19 C18 C4 Sr1 145.5(3) . . . . ?
C19 C18 C4 C3 43.3(6) . . . . ?
C19 C18 C4 C5 -115.7(4) . . . . ?
C19 C18 C23 C22 0.1(6) . . . . ?
C54 C49 C50 C51 -1.4(6) . . . . ?
C54 C49 C35 Sr1 -23.6(6) . . . . ?
C54 C49 C35 C34 -121.5(5) . . . . ?
C54 C49 C35 C36 74.3(6) . . . . ?
C54 C53 C52 C51 -1.1(7) . . . . ?
C27 C28 C29 C24 0.7(6) . . . . ?
C27 C26 C25 C24 -0.2(7) . . . . ?
C68 O2 C65 C66 41.8(4) . . . . ?
C25 C26 C27 C28 -0.2(7) . . . . ?
C25 C24 C5 Sr1 -148.6(3) . . . . ?
C25 C24 C5 C4 109.5(5) . . . . ?
C25 C24 C5 C1 -53.7(6) . . . . ?
C24 C5 C4 Sr1 126.5(4) . . . . ?
C24 C5 C4 C3 -165.5(4) . . . . ?
C24 C5 C4 C18 -3.3(6) . . . . ?
C24 C5 C1 Sr1 -123.5(4) . . . . ?
C24 C5 C1 C30 -16.3(6) . . . . ?
C24 C5 C1 C2 165.4(4) . . . . ?
C58 C57 C56 C55 1.3(7) . . . . ?
C2 C3 C4 Sr1 67.8(3) . . . . ?
C2 C3 C4 C18 -161.3(4) . . . . ?
C2 C3 C4 C5 0.4(4) . . . . ?
C2 C6 C7 C8 177.5(4) . . . . ?
C4 C3 C2 Sr1 -70.2(3) . . . . ?
C4 C3 C2 C6 175.7(4) . . . . ?
C4 C3 C2 C1 -0.6(4) . . . . ?
C4 C18 C19 C20 175.0(4) . . . . ?
C4 C18 C23 C22 -175.5(4) . . . . ?
C4 C5 C1 Sr1 70.8(3) . . . . ?
C4 C5 C1 C30 178.1(4) . . . . ?
C4 C5 C1 C2 -0.3(4) . . . . ?
C1 C30 C31 C32 -59.8(4) . . . . ?
C1 C5 C4 Sr1 -68.1(3) . . . . ?
C1 C5 C4 C3 -0.1(4) . . . . ?
C1 C5 C4 C18 162.1(4) . . . . ?
C32 C33 C37 C38 46.4(6) . . . . ?
C32 C33 C37 C42 -135.7(4) . . . . ?
C32 C33 C34 Sr1 68.8(3) . . . . ?
C32 C33 C34 C43 -173.5(4) . . . . ?
C32 C33 C34 C35 0.0(4) . . . . ?
C32 C36 C55 C60 -35.3(6) . . . . ?
C32 C36 C55 C56 148.2(4) . . . . ?
C48 C43 C34 Sr1 -55.8(4) . . . . ?
C48 C43 C34 C33 -149.6(4) . . . . ?
C48 C43 C34 C35 38.0(6) . . . . ?
C35 C49 C50 C51 -180.0(4) . . . . ?
C35 C49 C54 C53 -178.6(4) . . . . ?
C35 C36 C55 C60 126.1(4) . . . . ?
C35 C36 C55 C56 -50.3(6) . . . . ?
C59 C60 C55 C36 -176.4(4) . . . . ?
C59 C60 C55 C56 0.3(6) . . . . ?
C59 C58 C57 C56 0.4(7) . . . . ?
C22 C21 C20 C19 0.8(6) . . . . ?
C15 C14 C13 C12 0.4(6) . . . . ?
C34 C33 C37 C38 -126.0(4) . . . . ?
C34 C33 C37 C42 51.9(6) . . . . ?
C34 C33 C32 Sr1 -70.5(3) . . . . ?
C34 C33 C32 C31 -175.1(4) . . . . ?
C34 C33 C32 C36 1.4(4) . . . . ?
C34 C43 C48 C47 -179.5(4) . . . . ?
C34 C35 C36 Sr1 70.0(3) . . . . ?
C34 C35 C36 C32 2.3(4) . . . . ?
C34 C35 C36 C55 -161.9(4) . . . . ?
C23 C18 C19 C20 -0.8(6) . . . . ?
C23 C18 C4 Sr1 -39.0(5) . . . . ?
C23 C18 C4 C3 -141.2(4) . . . . ?
C23 C18 C4 C5 59.8(6) . . . . ?
C57 C58 C59 C60 -1.6(7) . . . . ?
C36 C35 C34 Sr1 -69.4(3) . . . . ?
C36 C35 C34 C33 -1.5(4) . . . . ?
C36 C35 C34 C43 172.2(4) . . . . ?
C36 C55 C56 C57 175.0(4) . . . . ?
O4 C73 C74 C75 -30.6(10) . . . . ?
C20 C21 C22 C23 -1.5(6) . . . . ?
C61 O1 C64 C63 -35.6(4) . . . . ?
C61 C62 C63 C64 16.0(4) . . . . ?
C55 C60 C59 C58 1.3(7) . . . . ?
C64 O1 C61 C62 46.0(4) . . . . ?
C69 O3 C72 C71 5.2(9) . . . . ?
C69 C70 C71 C72 17.2(11) . . . . ?
C72 O3 C69 C70 5.4(8) . . . . ?
C73 O4 C76 C75 -4.6(9) . . . . ?
C74 C75 C76 O4 -15.0(8) . . . . ?
C76 O4 C73 C74 22.6(10) . . . . ?
C76 C75 C74 C73 27.2(9) . . . . ?
O5 C77 C78 C79 -36.4(9) . . . . ?
C77 O5 C80 C79 12.3(10) . . . . ?
C77 C78 C79 C80 36.8(8) . . . . ?
C78 C79 C80 O5 -31.7(10) . . . . ?
C80 O5 C77 C78 15.4(10) . . . . ?
